data_4085518
loop_
_publ_author_name
'Cadenbach, Thomas'
'Pankhurst, James R.'
'Hofmann, Tommy A.'
'Curcio, Massimiliano'
'Arnold, Polly L.'
'Love, Jason B.'

_publ_section_title
;
 Macrocyclic Platforms for the Construction of Tetranuclear Oxo and
 Hydroxo Zinc Clusters
;
_journal_issue 11
_journal_name_full Organometallics
_journal_page_first 2608
_journal_paper_doi 10.1021/om501244n
_journal_volume 34
_journal_year 2015
_chemical_formula_moiety 'C62 H56 F10 N8 O3 Zn4'
_chemical_formula_sum 'C62 H40 F10 N8 O3 Zn4'
_chemical_formula_weight 1396.50
_space_group_crystal_system monoclinic
_space_group_IT_number 14
_space_group_name_Hall '-P 2yn'
_space_group_name_H-M_alt 'P 1 21/n 1'
_symmetry_space_group_name_Hall '-P 2yn'
_symmetry_space_group_name_H-M 'P 1 21/n 1'
_atom_sites_solution_hydrogens geom
_audit_creation_date 2014-12-03
_audit_creation_method
;
Olex2 1.2
(compiled 2014.11.28 svn.r3107 for OlexSys, GUI svn.r4957)
;
_cell_angle_alpha 90
_cell_angle_beta 94.577(3)
_cell_angle_gamma 90
_cell_formula_units_Z 4
_cell_length_a 16.5879(5)
_cell_length_b 19.5250(6)
_cell_length_c 20.8445(7)
_cell_measurement_reflns_used 16897
_cell_measurement_temperature 293(2)
_cell_measurement_theta_max 28.3640
_cell_measurement_theta_min 3.3450
_cell_volume 6729.6(4)
_computing_cell_refinement
;
CrysAlisPro, Agilent Technologies,
Version 1.171.36.24 (release 03-12-2012 CrysAlis171 .NET)
(compiled Dec  3 2012,18:21:49)
;
_computing_data_collection
;
CrysAlisPro, Agilent Technologies,
Version 1.171.36.24 (release 03-12-2012 CrysAlis171 .NET)
(compiled Dec  3 2012,18:21:49)
;
_computing_data_reduction
;
CrysAlisPro, Agilent Technologies,
Version 1.171.36.24 (release 03-12-2012 CrysAlis171 .NET)
(compiled Dec  3 2012,18:21:49)
;
_computing_molecular_graphics 'Olex2 (Dolomanov et al., 2009)'
_computing_publication_material 'Olex2 (Dolomanov et al., 2009)'
_computing_structure_refinement 'ShelXL (Sheldrick, 2008)'
_diffrn_ambient_temperature 293(2)
_diffrn_detector_area_resol_mean 8.0521
_diffrn_measured_fraction_theta_full 0.998
_diffrn_measured_fraction_theta_max 0.998
_diffrn_measurement_device_type 'Xcalibur, Eos'
_diffrn_measurement_method '\w scans'
_diffrn_radiation_type MoK\a
_diffrn_radiation_wavelength 0.71073
_diffrn_reflns_av_R_equivalents 0.0480
_diffrn_reflns_av_unetI/netI 0.0554
_diffrn_reflns_Laue_measured_fraction_full 0.998
_diffrn_reflns_Laue_measured_fraction_max 0.998
_diffrn_reflns_limit_h_max 20
_diffrn_reflns_limit_h_min -20
_diffrn_reflns_limit_k_max 24
_diffrn_reflns_limit_k_min -24
_diffrn_reflns_limit_l_max 26
_diffrn_reflns_limit_l_min -26
_diffrn_reflns_number 55629
_diffrn_reflns_point_group_measured_fraction_full 0.998
_diffrn_reflns_point_group_measured_fraction_max 0.998
_diffrn_reflns_theta_full 26.000
_diffrn_reflns_theta_max 26.372
_diffrn_reflns_theta_min 3.024
_diffrn_source 'Enhance (Mo) X-ray Source'
_exptl_absorpt_coefficient_mu 1.483
_exptl_absorpt_correction_T_max 0.951
_exptl_absorpt_correction_T_min 0.573
_exptl_absorpt_correction_type analytical
_exptl_absorpt_process_details
;
CrysAlisPro, Agilent Technologies,
Version 1.171.36.24 (release 03-12-2012 CrysAlis171 .NET)
(compiled Dec  3 2012,18:21:49)
Analytical numeric absorption correction using a multifaceted crystal
            model based on expressions derived by R.C. Clark & J.S. Reid.
(Clark, R. C. & Reid, J. S. (1995). Acta Cryst. A51, 887-897)
;
_exptl_crystal_colour yellow
_exptl_crystal_density_diffrn 1.378
_exptl_crystal_description block
_exptl_crystal_F_000 2808
_exptl_crystal_size_max 0.8173
_exptl_crystal_size_mid 0.4652
_exptl_crystal_size_min 0.0622
_refine_diff_density_max 0.599
_refine_diff_density_min -0.540
_refine_diff_density_rms 0.087
_refine_ls_extinction_method none
_refine_ls_goodness_of_fit_ref 1.029
_refine_ls_hydrogen_treatment constr
_refine_ls_matrix_type full
_refine_ls_number_parameters 812
_refine_ls_number_reflns 13739
_refine_ls_number_restraints 2
_refine_ls_restrained_S_all 1.030
_refine_ls_R_factor_all 0.0830
_refine_ls_R_factor_gt 0.0480
_refine_ls_shift/su_max 0.001
_refine_ls_shift/su_mean 0.000
_refine_ls_structure_factor_coef Fsqd
_refine_ls_weighting_details 'w=1/[\s^2^(Fo^2^)+(0.0684P)^2^+6.5743P] where P=(Fo^2^+2Fc^2^)/3'
_refine_ls_weighting_scheme calc
_refine_ls_wR_factor_gt 0.1230
_refine_ls_wR_factor_ref 0.1403
_reflns_Friedel_coverage 0.000
_reflns_number_gt 9459
_reflns_number_total 13739
_reflns_threshold_expression 'I > 2\s(I)'
_cod_data_source_file om501244n_si_002.cif
_cod_data_source_block J14006_Zn4O_compound_3
_cod_depositor_comments 'Adding full bibliography for 4085516--4085519.cif.'
_cod_database_code 4085518
_shelx_space_group_comment
;
The symmetry employed for this shelxl refinement is uniquely defined
by the following loop, which should always be used as a source of
symmetry information in preference to the above space-group names.
They are only intended as comments.
;
_olex2_refinement_description
;
1. Fixed Uiso
 At 1.2 times of:
  All C(H) groups, All C(H,H) groups, All C(H,H,H,H) groups
 At 1.5 times of:
  All C(H,H,H) groups
2. Restrained distances
 C54-C53 \\sim C54A-C53
 with sigma of 0.02
 C52-C51 \\sim C52A-C51
 with sigma of 0.02
3. Others
 Sof(H53C)=Sof(H53D)=Sof(C54A)=Sof(H54D)=Sof(H54E)=Sof(H54F)=1-FVAR(1)
 Sof(H53A)=Sof(H53B)=Sof(C54)=Sof(H54A)=Sof(H54B)=Sof(H54C)=FVAR(1)
 Sof(H51C)=Sof(H51D)=Sof(C52A)=Sof(H52D)=Sof(H52E)=Sof(H52F)=1-FVAR(2)
 Sof(H51A)=Sof(H51B)=Sof(C52)=Sof(H52A)=Sof(H52B)=Sof(H52C)=FVAR(2)
4.a Ternary CH refined with riding coordinates:
 C0AA(H0AA), C31(H31)
4.b Secondary CH2 refined with riding coordinates:
 C51(H51A,H51B), C51(H51C,H51D), C53(H53A,H53B), C53(H53C,H53D), C55(H55A,
 H55B), C56(H56A,H56B), C57(H57A,H57B), C58(H58A,H58B), C59(H59A,H59B),
 C60(H60A,H60B), C61(H61A,H61B), C62(H62A,H62B)
4.c Aromatic/amide H refined with riding coordinates:
 C1(H1), C3(H3), C4(H4), C14(H14), C15(H15), C17(H17), C19(H19), C22(H22),
 C26(H26), C28(H28), C29(H29), C39(H39), C40(H40), C42(H42), C44(H44), C47(H47)
4.d Idealised Me refined as rotating group:
 C24(H24A,H24B,H24C), C25(H25A,H25B,H25C), C49(H49A,H49B,H49C), C50(H50A,H50B,
 H50C), C52(H52A,H52B,H52C), C54(H54A,H54B,H54C), C54A(H54D,H54E,H54F),
 C52A(H52D,H52E,H52F)
;
_shelx_shelxl_version_number 2014/7
_olex2_submission_special_instructions 'No special instructions were received'

loop_
_space_group_symop_operation_xyz
'x, y, z'
'-x+1/2, y+1/2, -z+1/2'
'-x, -y, -z'
'x-1/2, -y-1/2, z-1/2'

loop_
_atom_site_label
_atom_site_type_symbol
_atom_site_fract_x
_atom_site_fract_y
_atom_site_fract_z
_atom_site_U_iso_or_equiv
_atom_site_adp_type
_atom_site_occupancy
_atom_site_site_symmetry_order
_atom_site_calc_flag
_atom_site_refinement_flags_posn
_atom_site_refinement_flags_occupancy
_atom_site_disorder_assembly
_atom_site_disorder_group
Zn1 Zn 0.40886(3) 0.58202(2) 0.29456(2) 0.03001(12) Uani 1 1 d . . . .
Zn2 Zn 0.26242(3) 0.62343(2) 0.22522(2) 0.03023(12) Uani 1 1 d . . . .
Zn3 Zn 0.18589(3) 0.56383(2) 0.33003(2) 0.03043(12) Uani 1 1 d . . . .
Zn4 Zn 0.33302(3) 0.54878(2) 0.40799(2) 0.03080(13) Uani 1 1 d . . . .
F1 F 0.4781(2) 0.83287(16) 0.38717(17) 0.0780(10) Uani 1 1 d . . . .
F2 F 0.5728(3) 0.94079(18) 0.4140(2) 0.1204(17) Uani 1 1 d . . . .
F3 F 0.7290(3) 0.93975(18) 0.3816(2) 0.1188(17) Uani 1 1 d . . . .
F4 F 0.78701(19) 0.82790(19) 0.32183(18) 0.0887(12) Uani 1 1 d . . . .
F5 F 0.69185(15) 0.71985(15) 0.29402(14) 0.0560(7) Uani 1 1 d . . . .
F6 F 0.11079(15) 0.81711(14) 0.43076(14) 0.0562(7) Uani 1 1 d . . . .
F7 F -0.00085(18) 0.90605(14) 0.46661(15) 0.0623(8) Uani 1 1 d . . . .
F8 F -0.15642(16) 0.86748(14) 0.46923(13) 0.0553(7) Uani 1 1 d . . . .
F9 F -0.19985(14) 0.73524(14) 0.44058(13) 0.0511(7) Uani 1 1 d . . . .
F10 F -0.09038(14) 0.64519(12) 0.40864(13) 0.0457(6) Uani 1 1 d . . . .
O1 O 0.29675(14) 0.56896(13) 0.31018(12) 0.0277(6) Uani 1 1 d . . . .
O2 O 0.13153(17) 0.47117(15) 0.30695(16) 0.0447(8) Uani 1 1 d . . . .
N1 N 0.49700(18) 0.59643(16) 0.36388(15) 0.0299(7) Uani 1 1 d . . . .
N2 N 0.44821(19) 0.65187(17) 0.23447(15) 0.0314(7) Uani 1 1 d . . . .
N3 N 0.32734(19) 0.57775(17) 0.15205(15) 0.0306(7) Uani 1 1 d . . . .
N4 N 0.1705(2) 0.56374(16) 0.17638(16) 0.0308(7) Uani 1 1 d . . . .
N5 N 0.10000(19) 0.62387(16) 0.28730(16) 0.0304(7) Uani 1 1 d . . . .
N6 N 0.14908(19) 0.57196(17) 0.41837(15) 0.0317(8) Uani 1 1 d . . . .
N7 N 0.2644(2) 0.46059(16) 0.42774(16) 0.0322(8) Uani 1 1 d . . . .
N8 N 0.42173(19) 0.47191(16) 0.40678(15) 0.0291(7) Uani 1 1 d . . . .
C0AA C 0.5242(2) 0.7126(2) 0.32402(19) 0.0306(9) Uani 1 1 d . . . .
H0AA H 0.4722 0.7268 0.3389 0.037 Uiso 1 1 calc R . . .
C1 C 0.4982(2) 0.4853(2) 0.41930(18) 0.0322(9) Uani 1 1 d . . . .
H1 H 0.5303 0.4520 0.4406 0.039 Uiso 1 1 calc R . . .
C2 C 0.5352(2) 0.5466(2) 0.40278(18) 0.0308(9) Uani 1 1 d . . . .
C3 C 0.6115(2) 0.5703(2) 0.4253(2) 0.0355(10) Uani 1 1 d . . . .
H3 H 0.6496 0.5467 0.4518 0.043 Uiso 1 1 calc R . . .
C4 C 0.6199(2) 0.6356(2) 0.40074(19) 0.0376(10) Uani 1 1 d . . . .
H4 H 0.6642 0.6644 0.4081 0.045 Uiso 1 1 calc R . . .
C5 C 0.5491(2) 0.6493(2) 0.36303(19) 0.0310(9) Uani 1 1 d . . . .
C7 C 0.5806(3) 0.7721(2) 0.3380(2) 0.0386(10) Uani 1 1 d . . . .
C8 C 0.5541(3) 0.8301(2) 0.3696(3) 0.0546(13) Uani 1 1 d . . . .
C9 C 0.6020(4) 0.8859(3) 0.3842(3) 0.0740(18) Uani 1 1 d . . . .
C10 C 0.6793(4) 0.8859(3) 0.3681(3) 0.0701(18) Uani 1 1 d . . . .
C11 C 0.7104(3) 0.8301(3) 0.3370(3) 0.0648(17) Uani 1 1 d . . . .
C12 C 0.6594(3) 0.7741(2) 0.3230(2) 0.0472(12) Uani 1 1 d . . . .
C13 C 0.5077(2) 0.6972(2) 0.25275(19) 0.0325(9) Uani 1 1 d . . . .
C14 C 0.5435(3) 0.7218(2) 0.1998(2) 0.0418(11) Uani 1 1 d . . . .
H14 H 0.5852 0.7536 0.2000 0.050 Uiso 1 1 calc R . . .
C15 C 0.5053(3) 0.6898(2) 0.1459(2) 0.0439(11) Uani 1 1 d . . . .
H15 H 0.5169 0.6957 0.1034 0.053 Uiso 1 1 calc R . . .
C16 C 0.4464(2) 0.6473(2) 0.16811(19) 0.0355(10) Uani 1 1 d . . . .
C17 C 0.3901(3) 0.6065(2) 0.1308(2) 0.0361(10) Uani 1 1 d . . . .
H17 H 0.3988 0.6000 0.0877 0.043 Uiso 1 1 calc R . . .
C18 C 0.2785(2) 0.5327(2) 0.11175(19) 0.0326(9) Uani 1 1 d . . . .
C19 C 0.3076(3) 0.4967(2) 0.0608(2) 0.0391(10) Uani 1 1 d . . . .
H19 H 0.3620 0.5002 0.0537 0.047 Uiso 1 1 calc R . . .
C20 C 0.2578(3) 0.4555(2) 0.0205(2) 0.0423(11) Uani 1 1 d . . . .
C21 C 0.1763(3) 0.4490(2) 0.0325(2) 0.0434(11) Uani 1 1 d . . . .
C22 C 0.1477(3) 0.4832(2) 0.0847(2) 0.0408(10) Uani 1 1 d . . . .
H22 H 0.0941 0.4774 0.0936 0.049 Uiso 1 1 calc R . . .
C23 C 0.1976(2) 0.5261(2) 0.12392(18) 0.0310(9) Uani 1 1 d . . . .
C24 C 0.2920(3) 0.4186(3) -0.0349(2) 0.0599(14) Uani 1 1 d . . . .
H24A H 0.2869 0.3700 -0.0291 0.090 Uiso 1 1 calc GR . . .
H24B H 0.3480 0.4303 -0.0363 0.090 Uiso 1 1 calc GR . . .
H24C H 0.2627 0.4319 -0.0745 0.090 Uiso 1 1 calc GR . . .
C25 C 0.1190(3) 0.4038(3) -0.0095(3) 0.0644(15) Uani 1 1 d . . . .
H25A H 0.1362 0.3570 -0.0054 0.097 Uiso 1 1 calc GR . . .
H25B H 0.1195 0.4179 -0.0536 0.097 Uiso 1 1 calc GR . . .
H25C H 0.0652 0.4081 0.0039 0.097 Uiso 1 1 calc GR . . .
C26 C 0.0953(3) 0.5812(2) 0.1756(2) 0.0352(9) Uani 1 1 d . . . .
H26 H 0.0615 0.5702 0.1394 0.042 Uiso 1 1 calc R . . .
C27 C 0.0610(2) 0.6162(2) 0.2265(2) 0.0358(10) Uani 1 1 d . . . .
C28 C -0.0119(3) 0.6513(3) 0.2235(2) 0.0498(12) Uani 1 1 d . . . .
H28 H -0.0496 0.6538 0.1881 0.060 Uiso 1 1 calc R . . .
C29 C -0.0184(3) 0.6818(3) 0.2829(2) 0.0479(12) Uani 1 1 d . . . .
H29 H -0.0602 0.7096 0.2949 0.057 Uiso 1 1 calc R . . .
C30 C 0.0513(2) 0.6624(2) 0.3213(2) 0.0340(9) Uani 1 1 d . . . .
C31 C 0.0762(2) 0.6799(2) 0.3918(2) 0.0334(9) Uani 1 1 d . . . .
H31 H 0.1268 0.7057 0.3920 0.040 Uiso 1 1 calc R . . .
C32 C 0.0145(2) 0.7277(2) 0.4177(2) 0.0348(9) Uani 1 1 d . . . .
C33 C 0.0341(3) 0.7948(2) 0.4339(2) 0.0391(10) Uani 1 1 d . . . .
C34 C -0.0224(3) 0.8413(2) 0.4519(2) 0.0416(11) Uani 1 1 d . . . .
C35 C -0.1013(3) 0.8215(2) 0.4542(2) 0.0399(10) Uani 1 1 d . . . .
C36 C -0.1226(2) 0.7548(2) 0.4396(2) 0.0371(10) Uani 1 1 d . . . .
C37 C -0.0652(3) 0.7094(2) 0.4229(2) 0.0362(10) Uani 1 1 d . . . .
C38 C 0.0938(2) 0.6178(2) 0.43423(19) 0.0319(9) Uani 1 1 d . . . .
C39 C 0.0607(3) 0.5983(3) 0.4908(2) 0.0451(11) Uani 1 1 d . . . .
H39 H 0.0220 0.6221 0.5118 0.054 Uiso 1 1 calc R . . .
C40 C 0.0966(3) 0.5365(2) 0.5099(2) 0.0455(11) Uani 1 1 d . . . .
H40 H 0.0860 0.5107 0.5457 0.055 Uiso 1 1 calc R . . .
C41 C 0.1513(2) 0.5210(2) 0.4648(2) 0.0339(9) Uani 1 1 d . . . .
C42 C 0.2040(2) 0.4644(2) 0.46391(19) 0.0341(9) Uani 1 1 d . . . .
H42 H 0.1952 0.4275 0.4907 0.041 Uiso 1 1 calc R . . .
C43 C 0.3099(2) 0.39922(19) 0.42670(18) 0.0311(9) Uani 1 1 d . . . .
C44 C 0.2773(3) 0.3341(2) 0.43460(19) 0.0353(10) Uani 1 1 d . . . .
H44 H 0.2220 0.3295 0.4379 0.042 Uiso 1 1 calc R . . .
C45 C 0.3255(3) 0.2760(2) 0.43764(19) 0.0362(10) Uani 1 1 d . . . .
C46 C 0.4089(3) 0.2831(2) 0.4328(2) 0.0392(10) Uani 1 1 d . . . .
C47 C 0.4395(3) 0.3469(2) 0.42101(19) 0.0357(10) Uani 1 1 d . . . .
H47 H 0.4942 0.3509 0.4149 0.043 Uiso 1 1 calc R . . .
C48 C 0.3922(2) 0.4056(2) 0.41792(18) 0.0315(9) Uani 1 1 d . . . .
C49 C 0.2882(3) 0.2061(2) 0.4444(2) 0.0502(12) Uani 1 1 d . . . .
H49A H 0.3061 0.1871 0.4856 0.075 Uiso 1 1 calc GR . . .
H49B H 0.3045 0.1765 0.4110 0.075 Uiso 1 1 calc GR . . .
H49C H 0.2304 0.2101 0.4410 0.075 Uiso 1 1 calc GR . . .
C50 C 0.4648(3) 0.2225(2) 0.4401(3) 0.0568(13) Uani 1 1 d . . . .
H50A H 0.5198 0.2378 0.4403 0.085 Uiso 1 1 calc GR . . .
H50B H 0.4531 0.1915 0.4048 0.085 Uiso 1 1 calc GR . . .
H50C H 0.4572 0.1995 0.4799 0.085 Uiso 1 1 calc GR . . .
C51 C 0.3473(3) 0.6258(2) 0.4687(2) 0.0516(12) Uani 1 1 d D . . .
H51A H 0.3151 0.6163 0.5045 0.062 Uiso 0.812(11) 1 calc R P A 1
H51B H 0.4035 0.6262 0.4856 0.062 Uiso 0.812(11) 1 calc R P A 1
H51C H 0.4052 0.6285 0.4794 0.062 Uiso 0.188(11) 1 calc R P A 2
H51D H 0.3334 0.6662 0.4430 0.062 Uiso 0.188(11) 1 calc R P A 2
C52 C 0.3274(7) 0.6937(4) 0.4461(6) 0.141(5) Uani 0.812(11) 1 d D P A 1
H52A H 0.3286 0.6952 0.4002 0.211 Uiso 0.812(11) 1 calc GR P A 1
H52B H 0.3660 0.7256 0.4655 0.211 Uiso 0.812(11) 1 calc GR P A 1
H52C H 0.2742 0.7055 0.4575 0.211 Uiso 0.812(11) 1 calc GR P A 1
C53 C 0.2548(3) 0.7241(2) 0.2306(2) 0.0554(14) Uani 1 1 d D . . .
H53A H 0.2964 0.7434 0.2059 0.066 Uiso 0.684(11) 1 calc R P B 1
H53B H 0.2030 0.7377 0.2096 0.066 Uiso 0.684(11) 1 calc R P B 1
H53C H 0.2995 0.7375 0.2607 0.066 Uiso 0.316(11) 1 calc R P B 2
H53D H 0.2682 0.7405 0.1888 0.066 Uiso 0.316(11) 1 calc R P B 2
C54 C 0.2625(5) 0.7559(4) 0.2953(4) 0.058(3) Uani 0.684(11) 1 d D P B 1
H54A H 0.2241 0.7355 0.3216 0.087 Uiso 0.684(11) 1 calc GR P B 1
H54B H 0.2522 0.8041 0.2915 0.087 Uiso 0.684(11) 1 calc GR P B 1
H54C H 0.3162 0.7486 0.3148 0.087 Uiso 0.684(11) 1 calc GR P B 1
C55 C 0.1613(3) 0.4116(2) 0.2769(2) 0.0516(12) Uani 1 1 d . . . .
H55A H 0.2067 0.3921 0.3028 0.062 Uiso 1 1 calc R . . .
H55B H 0.1783 0.4225 0.2346 0.062 Uiso 1 1 calc R . . .
C56 C 0.0931(4) 0.3643(4) 0.2719(7) 0.191(6) Uani 1 1 d . . . .
H56A H 0.0837 0.3479 0.2280 0.230 Uiso 1 1 calc R . . .
H56B H 0.1046 0.3252 0.2998 0.230 Uiso 1 1 calc R . . .
C57 C 0.0243(5) 0.3992(4) 0.2902(7) 0.204(7) Uani 1 1 d . . . .
H57A H -0.0131 0.4069 0.2527 0.245 Uiso 1 1 calc R . . .
H57B H -0.0029 0.3715 0.3206 0.245 Uiso 1 1 calc R . . .
C58 C 0.0473(3) 0.4620(3) 0.3184(3) 0.0627(15) Uani 1 1 d . . . .
H58A H 0.0407 0.4612 0.3642 0.075 Uiso 1 1 calc R . . .
H58B H 0.0148 0.4989 0.2989 0.075 Uiso 1 1 calc R . . .
O17 O 0.55885(18) 0.50864(16) 0.74629(15) 0.0457(8) Uani 1 1 d . . . .
C59 C 0.4779(4) 0.5218(4) 0.7631(3) 0.089(2) Uani 1 1 d . . . .
H59A H 0.4641 0.4921 0.7978 0.107 Uiso 1 1 calc R . . .
H59B H 0.4391 0.5147 0.7263 0.107 Uiso 1 1 calc R . . .
C60 C 0.4785(6) 0.5935(6) 0.7833(7) 0.178(6) Uani 1 1 d . . . .
H60A H 0.4326 0.6172 0.7617 0.214 Uiso 1 1 calc R . . .
H60B H 0.4736 0.5961 0.8293 0.214 Uiso 1 1 calc R . . .
C61 C 0.5521(7) 0.6261(4) 0.7681(5) 0.138(4) Uani 1 1 d . . . .
H61A H 0.5735 0.6545 0.8036 0.166 Uiso 1 1 calc R . . .
H61B H 0.5427 0.6546 0.7301 0.166 Uiso 1 1 calc R . . .
C62 C 0.6095(3) 0.5694(2) 0.7561(3) 0.0570(14) Uani 1 1 d . . . .
H62A H 0.6380 0.5789 0.7183 0.068 Uiso 1 1 calc R . . .
H62B H 0.6487 0.5634 0.7928 0.068 Uiso 1 1 calc R . . .
C54A C 0.1909(10) 0.7644(7) 0.2461(9) 0.062(6) Uani 0.316(11) 1 d D P B 2
H54D H 0.1429 0.7511 0.2203 0.093 Uiso 0.316(11) 1 calc GR P B 2
H54E H 0.2028 0.8115 0.2379 0.093 Uiso 0.316(11) 1 calc GR P B 2
H54F H 0.1824 0.7585 0.2908 0.093 Uiso 0.316(11) 1 calc GR P B 2
C52A C 0.3119(16) 0.6373(16) 0.5286(10) 0.063(10) Uani 0.188(11) 1 d D P A 2
H52D H 0.2540 0.6364 0.5214 0.094 Uiso 0.188(11) 1 calc GR P A 2
H52E H 0.3289 0.6811 0.5457 0.094 Uiso 0.188(11) 1 calc GR P A 2
H52F H 0.3292 0.6020 0.5587 0.094 Uiso 0.188(11) 1 calc GR P A 2

loop_
_atom_site_aniso_label
_atom_site_aniso_U_11
_atom_site_aniso_U_22
_atom_site_aniso_U_33
_atom_site_aniso_U_23
_atom_site_aniso_U_13
_atom_site_aniso_U_12
Zn1 0.0251(2) 0.0337(3) 0.0304(3) 0.0031(2) -0.00337(19) -0.00328(19)
Zn2 0.0306(3) 0.0303(3) 0.0288(2) 0.00021(19) -0.00375(19) -0.00187(19)
Zn3 0.0252(2) 0.0332(3) 0.0324(3) 0.0016(2) -0.00088(19) -0.00068(19)
Zn4 0.0302(3) 0.0304(3) 0.0310(3) 0.00367(19) -0.00264(19) -0.00169(19)
F1 0.072(2) 0.066(2) 0.096(3) -0.0340(18) 0.0048(19) 0.0136(17)
F2 0.152(4) 0.050(2) 0.152(4) -0.051(2) -0.030(3) 0.003(2)
F3 0.133(4) 0.061(2) 0.150(4) 0.011(2) -0.063(3) -0.055(2)
F4 0.054(2) 0.109(3) 0.099(3) 0.039(2) -0.0168(18) -0.0412(19)
F5 0.0351(14) 0.0679(19) 0.0653(19) 0.0069(15) 0.0069(13) -0.0056(13)
F6 0.0396(15) 0.0512(17) 0.078(2) -0.0133(14) 0.0056(14) -0.0137(12)
F7 0.0680(19) 0.0389(16) 0.080(2) -0.0175(14) 0.0057(16) -0.0070(14)
F8 0.0555(17) 0.0532(17) 0.0582(17) -0.0121(14) 0.0112(14) 0.0127(14)
F9 0.0310(14) 0.0590(17) 0.0647(18) -0.0097(14) 0.0119(13) -0.0009(12)
F10 0.0374(14) 0.0379(14) 0.0624(17) -0.0073(12) 0.0077(12) -0.0065(11)
O1 0.0203(13) 0.0355(15) 0.0266(14) 0.0048(11) -0.0027(11) -0.0024(11)
O2 0.0368(17) 0.0344(17) 0.063(2) -0.0094(15) 0.0043(15) -0.0062(13)
N1 0.0263(17) 0.0319(18) 0.0303(18) 0.0010(14) -0.0050(14) -0.0042(14)
N2 0.0269(17) 0.0358(19) 0.0305(18) 0.0033(14) -0.0036(14) -0.0023(15)
N3 0.0281(18) 0.0341(19) 0.0285(18) -0.0006(14) -0.0038(14) -0.0005(15)
N4 0.0313(18) 0.0280(18) 0.0324(18) -0.0008(14) -0.0025(14) -0.0061(14)
N5 0.0265(17) 0.0301(18) 0.0342(19) 0.0016(14) -0.0013(14) 0.0011(14)
N6 0.0290(18) 0.0366(19) 0.0290(18) 0.0019(14) -0.0014(14) 0.0017(15)
N7 0.0303(18) 0.0309(18) 0.0343(19) 0.0057(14) -0.0036(15) 0.0005(14)
N8 0.0282(18) 0.0293(18) 0.0290(18) 0.0030(14) -0.0029(14) 0.0000(14)
C0AA 0.025(2) 0.033(2) 0.033(2) -0.0020(17) -0.0016(17) -0.0031(17)
C1 0.033(2) 0.034(2) 0.029(2) 0.0038(17) -0.0043(17) 0.0054(18)
C2 0.029(2) 0.034(2) 0.028(2) 0.0011(17) -0.0054(17) -0.0025(17)
C3 0.029(2) 0.044(3) 0.032(2) 0.0060(18) -0.0046(18) -0.0004(18)
C4 0.029(2) 0.049(3) 0.033(2) 0.0017(19) -0.0060(18) -0.0114(19)
C5 0.027(2) 0.035(2) 0.030(2) -0.0037(17) -0.0025(17) -0.0030(17)
C7 0.041(3) 0.034(2) 0.038(2) 0.0026(19) -0.010(2) -0.0040(19)
C8 0.068(4) 0.035(3) 0.057(3) -0.006(2) -0.018(3) -0.005(2)
C9 0.083(5) 0.043(3) 0.091(5) -0.012(3) -0.022(4) -0.001(3)
C10 0.088(5) 0.036(3) 0.079(4) 0.005(3) -0.035(4) -0.018(3)
C11 0.046(3) 0.073(4) 0.072(4) 0.032(3) -0.022(3) -0.027(3)
C12 0.047(3) 0.042(3) 0.051(3) 0.009(2) -0.007(2) -0.005(2)
C13 0.029(2) 0.033(2) 0.036(2) 0.0040(18) -0.0010(18) -0.0021(17)
C14 0.038(2) 0.045(3) 0.043(3) 0.006(2) 0.003(2) -0.014(2)
C15 0.043(3) 0.058(3) 0.031(2) 0.004(2) 0.005(2) -0.011(2)
C16 0.035(2) 0.043(2) 0.029(2) 0.0035(18) 0.0045(18) -0.0031(19)
C17 0.038(2) 0.041(2) 0.028(2) 0.0002(18) -0.0033(18) 0.0001(19)
C18 0.040(2) 0.029(2) 0.027(2) 0.0040(16) -0.0073(18) 0.0004(18)
C19 0.043(2) 0.038(2) 0.036(2) 0.0003(19) -0.001(2) 0.004(2)
C20 0.061(3) 0.031(2) 0.033(2) -0.0004(18) -0.002(2) 0.005(2)
C21 0.064(3) 0.031(2) 0.034(2) -0.0039(19) -0.006(2) -0.006(2)
C22 0.043(3) 0.037(2) 0.041(3) -0.001(2) -0.004(2) -0.011(2)
C23 0.038(2) 0.030(2) 0.024(2) 0.0020(16) -0.0034(17) -0.0013(18)
C24 0.082(4) 0.054(3) 0.042(3) -0.015(2) -0.006(3) 0.011(3)
C25 0.076(4) 0.057(3) 0.058(3) -0.018(3) -0.009(3) -0.020(3)
C26 0.037(2) 0.036(2) 0.031(2) -0.0002(18) -0.0067(18) -0.0051(19)
C27 0.026(2) 0.044(3) 0.036(2) -0.0001(19) -0.0039(18) -0.0021(18)
C28 0.032(2) 0.079(4) 0.037(3) 0.005(2) -0.005(2) 0.008(2)
C29 0.036(2) 0.064(3) 0.044(3) 0.005(2) 0.003(2) 0.015(2)
C30 0.031(2) 0.036(2) 0.035(2) 0.0061(18) 0.0003(18) 0.0001(18)
C31 0.028(2) 0.034(2) 0.039(2) -0.0018(18) 0.0031(18) -0.0013(17)
C32 0.035(2) 0.036(2) 0.033(2) -0.0005(18) -0.0025(18) 0.0002(18)
C33 0.033(2) 0.044(3) 0.040(2) -0.001(2) 0.0009(19) -0.006(2)
C34 0.051(3) 0.034(2) 0.040(3) -0.0086(19) 0.004(2) -0.004(2)
C35 0.038(2) 0.047(3) 0.035(2) -0.004(2) 0.007(2) 0.010(2)
C36 0.033(2) 0.045(3) 0.034(2) -0.0029(19) 0.0042(18) -0.002(2)
C37 0.039(2) 0.032(2) 0.037(2) -0.0020(18) 0.0008(19) -0.0015(19)
C38 0.027(2) 0.040(2) 0.029(2) -0.0010(18) -0.0001(17) -0.0027(18)
C39 0.036(2) 0.058(3) 0.042(3) 0.004(2) 0.009(2) 0.010(2)
C40 0.041(3) 0.055(3) 0.042(3) 0.015(2) 0.009(2) 0.003(2)
C41 0.031(2) 0.037(2) 0.034(2) 0.0084(18) 0.0025(18) -0.0019(18)
C42 0.035(2) 0.033(2) 0.033(2) 0.0075(18) -0.0027(18) -0.0059(18)
C43 0.039(2) 0.027(2) 0.026(2) 0.0024(16) -0.0063(17) -0.0017(17)
C44 0.038(2) 0.037(2) 0.029(2) 0.0034(18) -0.0041(18) -0.0065(19)
C45 0.056(3) 0.027(2) 0.024(2) 0.0005(17) -0.0027(19) -0.003(2)
C46 0.054(3) 0.032(2) 0.031(2) -0.0033(18) -0.005(2) 0.007(2)
C47 0.040(2) 0.033(2) 0.033(2) -0.0023(18) -0.0019(19) 0.0042(19)
C48 0.036(2) 0.030(2) 0.027(2) 0.0002(16) -0.0063(17) -0.0012(18)
C49 0.076(4) 0.030(2) 0.047(3) -0.001(2) 0.015(3) -0.007(2)
C50 0.070(4) 0.038(3) 0.064(3) 0.003(2) 0.010(3) 0.012(2)
C51 0.060(3) 0.044(3) 0.048(3) -0.009(2) -0.011(2) 0.008(2)
C52 0.184(12) 0.053(6) 0.187(13) -0.024(7) 0.027(9) -0.008(6)
C53 0.086(4) 0.035(3) 0.044(3) 0.002(2) 0.001(3) -0.007(3)
C54 0.067(6) 0.045(4) 0.063(5) -0.018(4) 0.014(4) -0.016(4)
C55 0.057(3) 0.042(3) 0.053(3) -0.010(2) -0.007(2) 0.010(2)
C56 0.052(4) 0.094(6) 0.422(19) -0.144(9) -0.014(7) 0.000(4)
C57 0.076(6) 0.086(6) 0.45(2) -0.122(10) 0.030(9) -0.023(5)
C58 0.044(3) 0.059(3) 0.084(4) -0.007(3) 0.003(3) -0.017(3)
O17 0.0395(17) 0.0451(18) 0.052(2) -0.0081(15) 0.0019(15) 0.0092(14)
C59 0.061(4) 0.122(6) 0.085(5) -0.016(4) 0.015(3) 0.038(4)
C60 0.107(8) 0.151(10) 0.277(15) -0.124(10) 0.014(9) 0.049(7)
C61 0.168(10) 0.074(6) 0.175(10) -0.048(6) 0.025(8) 0.031(6)
C62 0.081(4) 0.039(3) 0.049(3) -0.006(2) -0.008(3) 0.001(3)
C54A 0.081(14) 0.021(8) 0.089(14) 0.007(8) 0.036(11) 0.008(8)
C52A 0.059(18) 0.09(2) 0.040(16) -0.032(15) 0.019(13) -0.020(16)

loop_
_atom_type_symbol
_atom_type_description
_atom_type_scat_dispersion_real
_atom_type_scat_dispersion_imag
_atom_type_scat_source
C C 0.0033 0.0016 'International Tables Vol C Tables 4.2.6.8 and 6.1.1.4'
H H 0.0000 0.0000 'International Tables Vol C Tables 4.2.6.8 and 6.1.1.4'
F F 0.0171 0.0103 'International Tables Vol C Tables 4.2.6.8 and 6.1.1.4'
N N 0.0061 0.0033 'International Tables Vol C Tables 4.2.6.8 and 6.1.1.4'
O O 0.0106 0.0060 'International Tables Vol C Tables 4.2.6.8 and 6.1.1.4'
Zn Zn 0.2839 1.4301 'International Tables Vol C Tables 4.2.6.8 and 6.1.1.4'

loop_
_geom_angle_atom_site_label_1
_geom_angle_atom_site_label_2
_geom_angle_atom_site_label_3
_geom_angle
_geom_angle_site_symmetry_1
_geom_angle_site_symmetry_3
Zn4 Zn1 Zn2 94.072(18) . .
O1 Zn1 Zn2 47.76(7) . .
O1 Zn1 Zn4 48.15(7) . .
O1 Zn1 N1 123.89(12) . .
O1 Zn1 N2 124.31(12) . .
O1 Zn1 O17 104.05(12) . 3_666
N1 Zn1 Zn2 151.23(10) . .
N1 Zn1 Zn4 77.10(9) . .
N1 Zn1 N2 95.79(13) . .
N1 Zn1 O17 102.82(13) . 3_666
N2 Zn1 Zn2 78.20(9) . .
N2 Zn1 Zn4 150.12(10) . .
N2 Zn1 O17 102.68(13) . 3_666
O17 Zn1 Zn2 105.95(9) 3_666 .
O17 Zn1 Zn4 107.19(9) 3_666 .
Zn1 Zn2 Zn3 84.790(18) . .
O1 Zn2 Zn1 42.76(7) . .
O1 Zn2 Zn3 42.15(7) . .
O1 Zn2 N3 105.80(11) . .
O1 Zn2 N4 105.23(11) . .
N3 Zn2 Zn1 77.58(8) . .
N3 Zn2 Zn3 131.04(9) . .
N4 Zn2 Zn1 129.93(9) . .
N4 Zn2 Zn3 78.26(9) . .
N4 Zn2 N3 79.10(13) . .
C53 Zn2 Zn1 108.10(16) . .
C53 Zn2 Zn3 109.10(15) . .
C53 Zn2 O1 118.02(16) . .
C53 Zn2 N3 119.74(18) . .
C53 Zn2 N4 121.95(18) . .
Zn4 Zn3 Zn2 93.767(18) . .
O1 Zn3 Zn2 47.39(7) . .
O1 Zn3 Zn4 48.22(7) . .
O1 Zn3 O2 113.85(11) . .
O1 Zn3 N5 122.31(12) . .
O1 Zn3 N6 124.38(12) . .
O2 Zn3 Zn2 113.04(9) . .
O2 Zn3 Zn4 112.52(9) . .
N5 Zn3 Zn2 76.41(9) . .
N5 Zn3 Zn4 149.99(9) . .
N5 Zn3 O2 97.34(13) . .
N6 Zn3 Zn2 149.44(10) . .
N6 Zn3 Zn4 77.99(9) . .
N6 Zn3 O2 97.18(13) . .
N6 Zn3 N5 96.02(13) . .
Zn3 Zn4 Zn1 85.266(18) . .
O1 Zn4 Zn1 42.80(6) . .
O1 Zn4 Zn3 42.57(6) . .
O1 Zn4 N7 102.84(11) . .
N7 Zn4 Zn1 128.82(9) . .
N7 Zn4 Zn3 75.22(9) . .
N8 Zn4 Zn1 78.25(9) . .
N8 Zn4 Zn3 129.62(9) . .
N8 Zn4 O1 105.47(11) . .
N8 Zn4 N7 79.05(12) . .
C51 Zn4 Zn1 108.77(16) . .
C51 Zn4 Zn3 110.06(14) . .
C51 Zn4 O1 119.17(16) . .
C51 Zn4 N7 122.31(18) . .
C51 Zn4 N8 120.31(17) . .
Zn1 O1 Zn2 89.48(10) . .
Zn1 O1 Zn4 89.05(9) . .
Zn2 O1 Zn4 160.34(14) . .
Zn3 O1 Zn1 174.69(16) . .
Zn3 O1 Zn2 90.47(10) . .
Zn3 O1 Zn4 89.21(10) . .
C55 O2 Zn3 131.1(3) . .
C55 O2 C58 110.1(3) . .
C58 O2 Zn3 118.7(3) . .
C2 N1 Zn1 126.8(3) . .
C5 N1 Zn1 122.2(3) . .
C5 N1 C2 106.4(3) . .
C13 N2 Zn1 122.4(3) . .
C13 N2 C16 106.2(3) . .
C16 N2 Zn1 126.9(3) . .
C17 N3 Zn2 122.0(3) . .
C17 N3 C18 120.2(3) . .
C18 N3 Zn2 112.6(3) . .
C23 N4 Zn2 113.3(2) . .
C26 N4 Zn2 121.2(3) . .
C26 N4 C23 119.5(3) . .
C27 N5 Zn3 127.5(3) . .
C30 N5 Zn3 122.0(3) . .
C30 N5 C27 106.6(3) . .
C38 N6 Zn3 123.2(3) . .
C38 N6 C41 106.7(3) . .
C41 N6 Zn3 126.5(3) . .
C42 N7 Zn4 121.0(3) . .
C42 N7 C43 119.4(3) . .
C43 N7 Zn4 112.9(3) . .
C1 N8 Zn4 121.7(3) . .
C1 N8 C48 119.8(3) . .
C48 N8 Zn4 113.6(2) . .
C5 C0AA H0AA 105.7 . .
C5 C0AA C13 112.6(3) . .
C7 C0AA H0AA 105.7 . .
C7 C0AA C5 112.7(3) . .
C7 C0AA C13 113.7(3) . .
C13 C0AA H0AA 105.7 . .
N8 C1 H1 117.9 . .
N8 C1 C2 124.2(4) . .
C2 C1 H1 117.9 . .
N1 C2 C1 123.7(3) . .
N1 C2 C3 108.9(3) . .
C3 C2 C1 127.3(4) . .
C2 C3 H3 126.3 . .
C4 C3 C2 107.3(4) . .
C4 C3 H3 126.3 . .
C3 C4 H4 126.8 . .
C3 C4 C5 106.4(4) . .
C5 C4 H4 126.8 . .
N1 C5 C0AA 119.0(3) . .
N1 C5 C4 111.0(4) . .
C4 C5 C0AA 130.0(4) . .
C8 C7 C0AA 120.1(4) . .
C12 C7 C0AA 124.6(4) . .
C12 C7 C8 115.2(4) . .
F1 C8 C7 120.0(4) . .
F1 C8 C9 116.6(5) . .
C9 C8 C7 123.4(6) . .
F2 C9 C8 120.9(6) . .
F2 C9 C10 119.8(5) . .
C10 C9 C8 119.3(6) . .
F3 C10 C11 117.7(6) . .
C9 C10 F3 121.6(6) . .
C9 C10 C11 120.8(5) . .
F4 C11 C10 122.1(5) . .
F4 C11 C12 119.9(6) . .
C10 C11 C12 118.0(5) . .
F5 C12 C7 120.0(4) . .
F5 C12 C11 116.7(5) . .
C7 C12 C11 123.2(5) . .
N2 C13 C0AA 118.3(3) . .
N2 C13 C14 110.6(4) . .
C14 C13 C0AA 131.2(4) . .
C13 C14 H14 126.5 . .
C13 C14 C15 107.0(4) . .
C15 C14 H14 126.5 . .
C14 C15 H15 126.7 . .
C16 C15 C14 106.7(4) . .
C16 C15 H15 126.7 . .
N2 C16 C15 109.6(4) . .
N2 C16 C17 123.2(4) . .
C15 C16 C17 127.2(4) . .
N3 C17 C16 124.9(4) . .
N3 C17 H17 117.6 . .
C16 C17 H17 117.6 . .
C19 C18 N3 123.2(4) . .
C19 C18 C23 119.3(4) . .
C23 C18 N3 117.5(4) . .
C18 C19 H19 119.0 . .
C20 C19 C18 122.0(4) . .
C20 C19 H19 119.0 . .
C19 C20 C21 118.7(4) . .
C19 C20 C24 119.9(5) . .
C21 C20 C24 121.4(4) . .
C20 C21 C25 121.1(4) . .
C22 C21 C20 119.4(4) . .
C22 C21 C25 119.5(5) . .
C21 C22 H22 119.2 . .
C21 C22 C23 121.5(4) . .
C23 C22 H22 119.2 . .
C18 C23 N4 117.5(3) . .
C18 C23 C22 119.0(4) . .
C22 C23 N4 123.6(4) . .
C20 C24 H24A 109.5 . .
C20 C24 H24B 109.5 . .
C20 C24 H24C 109.5 . .
H24A C24 H24B 109.5 . .
H24A C24 H24C 109.5 . .
H24B C24 H24C 109.5 . .
C21 C25 H25A 109.5 . .
C21 C25 H25B 109.5 . .
C21 C25 H25C 109.5 . .
H25A C25 H25B 109.5 . .
H25A C25 H25C 109.5 . .
H25B C25 H25C 109.5 . .
N4 C26 H26 117.9 . .
N4 C26 C27 124.2(4) . .
C27 C26 H26 117.9 . .
N5 C27 C26 123.4(4) . .
N5 C27 C28 109.3(4) . .
C28 C27 C26 127.1(4) . .
C27 C28 H28 126.2 . .
C29 C28 C27 107.5(4) . .
C29 C28 H28 126.2 . .
C28 C29 H29 127.0 . .
C28 C29 C30 105.9(4) . .
C30 C29 H29 127.0 . .
N5 C30 C29 110.6(4) . .
N5 C30 C31 120.1(3) . .
C29 C30 C31 129.3(4) . .
C30 C31 H31 106.5 . .
C32 C31 C30 109.9(3) . .
C32 C31 H31 106.5 . .
C38 C31 C30 114.0(3) . .
C38 C31 H31 106.5 . .
C38 C31 C32 112.9(3) . .
C33 C32 C31 121.2(4) . .
C37 C32 C31 123.0(4) . .
C37 C32 C33 115.7(4) . .
F6 C33 C32 119.8(4) . .
F6 C33 C34 117.6(4) . .
C34 C33 C32 122.5(4) . .
F7 C34 C33 120.5(4) . .
F7 C34 C35 119.7(4) . .
C35 C34 C33 119.7(4) . .
F8 C35 C34 119.5(4) . .
F8 C35 C36 121.3(4) . .
C34 C35 C36 119.2(4) . .
F9 C36 C35 119.7(4) . .
F9 C36 C37 120.4(4) . .
C37 C36 C35 119.9(4) . .
F10 C37 C32 120.4(4) . .
F10 C37 C36 116.7(4) . .
C36 C37 C32 122.8(4) . .
N6 C38 C31 119.6(3) . .
N6 C38 C39 110.5(4) . .
C39 C38 C31 129.9(4) . .
C38 C39 H39 126.5 . .
C40 C39 C38 106.9(4) . .
C40 C39 H39 126.5 . .
C39 C40 H40 126.8 . .
C39 C40 C41 106.5(4) . .
C41 C40 H40 126.8 . .
N6 C41 C40 109.4(4) . .
N6 C41 C42 122.3(4) . .
C40 C41 C42 128.3(4) . .
N7 C42 C41 123.9(4) . .
N7 C42 H42 118.0 . .
C41 C42 H42 118.0 . .
C44 C43 N7 123.8(4) . .
C44 C43 C48 119.2(4) . .
C48 C43 N7 117.0(3) . .
C43 C44 H44 119.3 . .
C45 C44 C43 121.5(4) . .
C45 C44 H44 119.3 . .
C44 C45 C46 119.1(4) . .
C44 C45 C49 120.3(4) . .
C46 C45 C49 120.7(4) . .
C45 C46 C50 121.3(4) . .
C47 C46 C45 118.9(4) . .
C47 C46 C50 119.8(4) . .
C46 C47 H47 118.7 . .
C46 C47 C48 122.7(4) . .
C48 C47 H47 118.7 . .
C43 C48 N8 117.3(3) . .
C47 C48 N8 124.2(4) . .
C47 C48 C43 118.4(4) . .
C45 C49 H49A 109.5 . .
C45 C49 H49B 109.5 . .
C45 C49 H49C 109.5 . .
H49A C49 H49B 109.5 . .
H49A C49 H49C 109.5 . .
H49B C49 H49C 109.5 . .
C46 C50 H50A 109.5 . .
C46 C50 H50B 109.5 . .
C46 C50 H50C 109.5 . .
H50A C50 H50B 109.5 . .
H50A C50 H50C 109.5 . .
H50B C50 H50C 109.5 . .
Zn4 C51 H51A 107.6 . .
Zn4 C51 H51B 107.6 . .
Zn4 C51 H51C 104.8 . .
Zn4 C51 H51D 104.8 . .
H51A C51 H51B 107.0 . .
H51C C51 H51D 105.8 . .
C52 C51 Zn4 118.8(6) . .
C52 C51 H51A 107.6 . .
C52 C51 H51B 107.6 . .
C52A C51 Zn4 129.8(12) . .
C52A C51 H51C 104.8 . .
C52A C51 H51D 104.8 . .
C51 C52 H52A 109.5 . .
C51 C52 H52B 109.5 . .
C51 C52 H52C 109.5 . .
H52A C52 H52B 109.5 . .
H52A C52 H52C 109.5 . .
H52B C52 H52C 109.5 . .
Zn2 C53 H53A 107.8 . .
Zn2 C53 H53B 107.8 . .
Zn2 C53 H53C 104.9 . .
Zn2 C53 H53D 104.9 . .
H53A C53 H53B 107.2 . .
H53C C53 H53D 105.8 . .
C54 C53 Zn2 117.9(4) . .
C54 C53 H53A 107.8 . .
C54 C53 H53B 107.8 . .
C54A C53 Zn2 129.5(7) . .
C54A C53 H53C 104.9 . .
C54A C53 H53D 104.9 . .
C53 C54 H54A 109.5 . .
C53 C54 H54B 109.5 . .
C53 C54 H54C 109.5 . .
H54A C54 H54B 109.5 . .
H54A C54 H54C 109.5 . .
H54B C54 H54C 109.5 . .
O2 C55 H55A 110.8 . .
O2 C55 H55B 110.8 . .
O2 C55 C56 104.7(5) . .
H55A C55 H55B 108.9 . .
C56 C55 H55A 110.8 . .
C56 C55 H55B 110.8 . .
C55 C56 H56A 110.0 . .
C55 C56 H56B 110.0 . .
H56A C56 H56B 108.4 . .
C57 C56 C55 108.4(6) . .
C57 C56 H56A 110.0 . .
C57 C56 H56B 110.0 . .
C56 C57 H57A 109.7 . .
C56 C57 H57B 109.7 . .
H57A C57 H57B 108.2 . .
C58 C57 C56 109.7(6) . .
C58 C57 H57A 109.7 . .
C58 C57 H57B 109.7 . .
O2 C58 H58A 110.6 . .
O2 C58 H58B 110.6 . .
C57 C58 O2 105.9(5) . .
C57 C58 H58A 110.6 . .
C57 C58 H58B 110.6 . .
H58A C58 H58B 108.7 . .
C59 O17 Zn1 122.3(4) . 3_666
C59 O17 C62 111.0(4) . .
C62 O17 Zn1 126.4(3) . 3_666
O17 C59 H59A 110.8 . .
O17 C59 H59B 110.8 . .
O17 C59 C60 104.9(6) . .
H59A C59 H59B 108.8 . .
C60 C59 H59A 110.8 . .
C60 C59 H59B 110.8 . .
C59 C60 H60A 109.6 . .
C59 C60 H60B 109.6 . .
H60A C60 H60B 108.1 . .
C61 C60 C59 110.3(7) . .
C61 C60 H60A 109.6 . .
C61 C60 H60B 109.6 . .
C60 C61 H61A 110.6 . .
C60 C61 H61B 110.6 . .
C60 C61 C62 105.9(7) . .
H61A C61 H61B 108.7 . .
C62 C61 H61A 110.6 . .
C62 C61 H61B 110.6 . .
O17 C62 C61 105.0(6) . .
O17 C62 H62A 110.7 . .
O17 C62 H62B 110.7 . .
C61 C62 H62A 110.7 . .
C61 C62 H62B 110.7 . .
H62A C62 H62B 108.8 . .
C53 C54A H54D 109.5 . .
C53 C54A H54E 109.5 . .
C53 C54A H54F 109.5 . .
H54D C54A H54E 109.5 . .
H54D C54A H54F 109.5 . .
H54E C54A H54F 109.5 . .
C51 C52A H52D 109.5 . .
C51 C52A H52E 109.5 . .
C51 C52A H52F 109.5 . .
H52D C52A H52E 109.5 . .
H52D C52A H52F 109.5 . .
H52E C52A H52F 109.5 . .

loop_
_geom_bond_atom_site_label_1
_geom_bond_atom_site_label_2
_geom_bond_distance
_geom_bond_site_symmetry_2
Zn1 Zn2 2.8432(6) .
Zn1 Zn4 2.8404(6) .
Zn1 O1 1.930(2) .
Zn1 N1 1.992(3) .
Zn1 N2 1.996(3) .
Zn1 O17 2.054(3) 3_666
Zn2 Zn3 2.8603(6) .
Zn2 O1 2.105(2) .
Zn2 N3 2.132(3) .
Zn2 N4 2.114(3) .
Zn2 C53 1.973(5) .
Zn3 Zn4 2.8373(6) .
Zn3 O1 1.919(2) .
Zn3 O2 2.061(3) .
Zn3 N5 1.999(3) .
Zn3 N6 1.992(3) .
Zn4 O1 2.116(2) .
Zn4 N7 2.123(3) .
Zn4 N8 2.104(3) .
Zn4 C51 1.967(5) .
F1 C8 1.341(6) .
F2 C9 1.348(7) .
F3 C10 1.352(6) .
F4 C11 1.334(6) .
F5 C12 1.353(6) .
F6 C33 1.352(5) .
F7 C34 1.343(5) .
F8 C35 1.336(5) .
F9 C36 1.338(5) .
F10 C37 1.346(5) .
O2 C55 1.428(5) .
O2 C58 1.447(6) .
N1 C2 1.387(5) .
N1 C5 1.348(5) .
N2 C13 1.358(5) .
N2 C16 1.384(5) .
N3 C17 1.292(5) .
N3 C18 1.423(5) .
N4 C23 1.420(5) .
N4 C26 1.293(5) .
N5 C27 1.383(5) .
N5 C30 1.347(5) .
N6 C38 1.341(5) .
N6 C41 1.387(5) .
N7 C42 1.302(5) .
N7 C43 1.417(5) .
N8 C1 1.300(5) .
N8 C48 1.410(5) .
C0AA H0AA 0.9800 .
C0AA C5 1.517(5) .
C0AA C7 1.506(5) .
C0AA C13 1.519(5) .
C1 H1 0.9300 .
C1 C2 1.401(6) .
C2 C3 1.393(5) .
C3 H3 0.9300 .
C3 C4 1.383(6) .
C4 H4 0.9300 .
C4 C5 1.387(5) .
C7 C8 1.398(7) .
C7 C12 1.368(6) .
C8 C9 1.369(7) .
C9 C10 1.352(9) .
C10 C11 1.389(9) .
C11 C12 1.398(7) .
C13 C14 1.381(6) .
C14 H14 0.9300 .
C14 C15 1.392(6) .
C15 H15 0.9300 .
C15 C16 1.388(6) .
C16 C17 1.412(6) .
C17 H17 0.9300 .
C18 C19 1.391(6) .
C18 C23 1.392(6) .
C19 H19 0.9300 .
C19 C20 1.388(6) .
C20 C21 1.401(7) .
C20 C24 1.509(6) .
C21 C22 1.391(6) .
C21 C25 1.521(6) .
C22 H22 0.9300 .
C22 C23 1.396(5) .
C24 H24A 0.9600 .
C24 H24B 0.9600 .
C24 H24C 0.9600 .
C25 H25A 0.9600 .
C25 H25B 0.9600 .
C25 H25C 0.9600 .
C26 H26 0.9300 .
C26 C27 1.419(6) .
C27 C28 1.387(6) .
C28 H28 0.9300 .
C28 C29 1.386(7) .
C29 H29 0.9300 .
C29 C30 1.404(6) .
C30 C31 1.532(6) .
C31 H31 0.9800 .
C31 C32 1.518(6) .
C31 C38 1.515(6) .
C32 C33 1.384(6) .
C32 C37 1.382(6) .
C33 C34 1.379(6) .
C34 C35 1.369(6) .
C35 C36 1.378(6) .
C36 C37 1.367(6) .
C38 C39 1.392(6) .
C39 H39 0.9300 .
C39 C40 1.388(6) .
C40 H40 0.9300 .
C40 C41 1.390(6) .
C41 C42 1.411(6) .
C42 H42 0.9300 .
C43 C44 1.397(5) .
C43 C48 1.398(6) .
C44 H44 0.9300 .
C44 C45 1.386(6) .
C45 C46 1.401(6) .
C45 C49 1.511(6) .
C46 C47 1.375(6) .
C46 C50 1.504(6) .
C47 H47 0.9300 .
C47 C48 1.387(6) .
C49 H49A 0.9600 .
C49 H49B 0.9600 .
C49 H49C 0.9600 .
C50 H50A 0.9600 .
C50 H50B 0.9600 .
C50 H50C 0.9600 .
C51 H51A 0.9700 .
C51 H51B 0.9700 .
C51 H51C 0.9700 .
C51 H51D 0.9700 .
C51 C52 1.436(10) .
C51 C52A 1.440(16) .
C52 H52A 0.9600 .
C52 H52B 0.9600 .
C52 H52C 0.9600 .
C53 H53A 0.9700 .
C53 H53B 0.9700 .
C53 H53C 0.9700 .
C53 H53D 0.9700 .
C53 C54 1.481(8) .
C53 C54A 1.379(13) .
C54 H54A 0.9600 .
C54 H54B 0.9600 .
C54 H54C 0.9600 .
C55 H55A 0.9700 .
C55 H55B 0.9700 .
C55 C56 1.457(8) .
C56 H56A 0.9700 .
C56 H56B 0.9700 .
C56 C57 1.408(10) .
C57 H57A 0.9700 .
C57 H57B 0.9700 .
C57 C58 1.401(9) .
C58 H58A 0.9700 .
C58 H58B 0.9700 .
O17 Zn1 2.054(3) 3_666
O17 C59 1.438(6) .
O17 C62 1.459(6) .
C59 H59A 0.9700 .
C59 H59B 0.9700 .
C59 C60 1.462(11) .
C60 H60A 0.9700 .
C60 H60B 0.9700 .
C60 C61 1.434(12) .
C61 H61A 0.9700 .
C61 H61B 0.9700 .
C61 C62 1.493(9) .
C62 H62A 0.9700 .
C62 H62B 0.9700 .
C54A H54D 0.9600 .
C54A H54E 0.9600 .
C54A H54F 0.9600 .
C52A H52D 0.9600 .
C52A H52E 0.9600 .
C52A H52F 0.9600 .

loop_
_geom_torsion_atom_site_label_1
_geom_torsion_atom_site_label_2
_geom_torsion_atom_site_label_3
_geom_torsion_atom_site_label_4
_geom_torsion
_geom_torsion_site_symmetry_1
Zn1 N1 C2 C1 -28.4(6) .
Zn1 N1 C2 C3 155.9(3) .
Zn1 N1 C5 C0AA 22.5(5) .
Zn1 N1 C5 C4 -158.0(3) .
Zn1 N2 C13 C0AA -21.8(5) .
Zn1 N2 C13 C14 158.1(3) .
Zn1 N2 C16 C15 -156.3(3) .
Zn1 N2 C16 C17 25.7(6) .
Zn1 O17 C59 C60 -173.7(6) 3_666
Zn1 O17 C62 C61 163.4(5) 3_666
Zn2 N3 C17 C16 33.0(6) .
Zn2 N3 C18 C19 -179.7(3) .
Zn2 N3 C18 C23 1.6(4) .
Zn2 N4 C23 C18 0.2(4) .
Zn2 N4 C23 C22 -179.9(3) .
Zn2 N4 C26 C27 -31.9(5) .
Zn3 O2 C55 C56 -178.0(6) .
Zn3 O2 C58 C57 171.8(7) .
Zn3 N5 C27 C26 -25.2(6) .
Zn3 N5 C27 C28 158.5(3) .
Zn3 N5 C30 C29 -161.0(3) .
Zn3 N5 C30 C31 19.7(5) .
Zn3 N6 C38 C31 -19.4(5) .
Zn3 N6 C38 C39 160.7(3) .
Zn3 N6 C41 C40 -159.2(3) .
Zn3 N6 C41 C42 22.1(5) .
Zn4 N7 C42 C41 35.6(5) .
Zn4 N7 C43 C44 -176.2(3) .
Zn4 N7 C43 C48 4.5(4) .
Zn4 N8 C1 C2 -34.3(5) .
Zn4 N8 C48 C43 1.3(4) .
Zn4 N8 C48 C47 -178.3(3) .
F1 C8 C9 F2 -0.8(8) .
F1 C8 C9 C10 179.6(5) .
F2 C9 C10 F3 0.5(9) .
F2 C9 C10 C11 -179.6(5) .
F3 C10 C11 F4 1.6(8) .
F3 C10 C11 C12 179.9(5) .
F4 C11 C12 F5 -0.1(7) .
F4 C11 C12 C7 178.9(4) .
F6 C33 C34 F7 -1.0(6) .
F6 C33 C34 C35 178.3(4) .
F7 C34 C35 F8 1.9(7) .
F7 C34 C35 C36 -179.3(4) .
F8 C35 C36 F9 0.0(6) .
F8 C35 C36 C37 178.4(4) .
F9 C36 C37 F10 -0.9(6) .
F9 C36 C37 C32 176.4(4) .
O2 C55 C56 C57 7.8(12) .
N1 C2 C3 C4 0.8(5) .
N2 C13 C14 C15 -0.6(5) .
N2 C16 C17 N3 11.0(7) .
N3 C18 C19 C20 -177.0(4) .
N3 C18 C23 N4 -1.2(5) .
N3 C18 C23 C22 178.9(4) .
N4 C26 C27 N5 -13.0(7) .
N4 C26 C27 C28 162.7(5) .
N5 C27 C28 C29 0.6(5) .
N5 C30 C31 C32 175.9(4) .
N5 C30 C31 C38 -56.2(5) .
N6 C38 C39 C40 -1.2(5) .
N6 C41 C42 N7 13.0(6) .
N7 C43 C44 C45 -175.4(4) .
N7 C43 C48 N8 -3.9(5) .
N7 C43 C48 C47 175.7(3) .
N8 C1 C2 N1 -8.7(6) .
N8 C1 C2 C3 166.1(4) .
C0AA C7 C8 F1 -0.4(7) .
C0AA C7 C8 C9 179.6(5) .
C0AA C7 C12 F5 -0.5(7) .
C0AA C7 C12 C11 -179.6(4) .
C0AA C13 C14 C15 179.3(4) .
C1 N8 C48 C43 157.2(4) .
C1 N8 C48 C47 -22.5(6) .
C1 C2 C3 C4 -174.6(4) .
C2 N1 C5 C0AA -180.0(3) .
C2 N1 C5 C4 -0.5(5) .
C2 C3 C4 C5 -1.0(5) .
C3 C4 C5 N1 1.0(5) .
C3 C4 C5 C0AA -179.6(4) .
C5 N1 C2 C1 175.4(4) .
C5 N1 C2 C3 -0.2(5) .
C5 C0AA C7 C8 -111.6(4) .
C5 C0AA C7 C12 66.9(5) .
C5 C0AA C13 N2 60.4(5) .
C5 C0AA C13 C14 -119.5(5) .
C7 C0AA C5 N1 168.6(4) .
C7 C0AA C5 C4 -10.8(6) .
C7 C0AA C13 N2 -169.9(4) .
C7 C0AA C13 C14 10.3(6) .
C7 C8 C9 F2 179.1(5) .
C7 C8 C9 C10 -0.5(9) .
C8 C7 C12 F5 178.1(4) .
C8 C7 C12 C11 -1.0(7) .
C8 C9 C10 F3 -179.9(5) .
C8 C9 C10 C11 0.0(9) .
C9 C10 C11 F4 -178.4(5) .
C9 C10 C11 C12 0.0(8) .
C10 C11 C12 F5 -178.5(4) .
C10 C11 C12 C7 0.5(8) .
C12 C7 C8 F1 -179.1(4) .
C12 C7 C8 C9 0.9(7) .
C13 N2 C16 C15 0.3(5) .
C13 N2 C16 C17 -177.7(4) .
C13 C0AA C5 N1 -61.1(5) .
C13 C0AA C5 C4 119.5(5) .
C13 C0AA C7 C8 118.7(4) .
C13 C0AA C7 C12 -62.8(5) .
C13 C14 C15 C16 0.8(5) .
C14 C15 C16 N2 -0.7(5) .
C14 C15 C16 C17 177.3(4) .
C15 C16 C17 N3 -166.6(4) .
C16 N2 C13 C0AA -179.7(3) .
C16 N2 C13 C14 0.2(5) .
C17 N3 C18 C19 25.3(6) .
C17 N3 C18 C23 -153.5(4) .
C18 N3 C17 C16 -174.3(4) .
C18 C19 C20 C21 -1.6(6) .
C18 C19 C20 C24 178.8(4) .
C19 C18 C23 N4 180.0(3) .
C19 C18 C23 C22 0.1(6) .
C19 C20 C21 C22 -0.5(6) .
C19 C20 C21 C25 -179.2(4) .
C20 C21 C22 C23 2.5(7) .
C21 C22 C23 N4 177.9(4) .
C21 C22 C23 C18 -2.2(6) .
C23 N4 C26 C27 177.2(4) .
C23 C18 C19 C20 1.8(6) .
C24 C20 C21 C22 179.1(4) .
C24 C20 C21 C25 0.5(7) .
C25 C21 C22 C23 -178.9(4) .
C26 N4 C23 C18 153.3(4) .
C26 N4 C23 C22 -26.8(6) .
C26 C27 C28 C29 -175.5(4) .
C27 N5 C30 C29 -1.7(5) .
C27 N5 C30 C31 179.1(4) .
C27 C28 C29 C30 -1.6(5) .
C28 C29 C30 N5 2.1(5) .
C28 C29 C30 C31 -178.8(4) .
C29 C30 C31 C32 -3.1(6) .
C29 C30 C31 C38 124.8(5) .
C30 N5 C27 C26 176.9(4) .
C30 N5 C27 C28 0.6(5) .
C30 C31 C32 C33 -112.5(4) .
C30 C31 C32 C37 63.2(5) .
C30 C31 C38 N6 55.6(5) .
C30 C31 C38 C39 -124.4(5) .
C31 C32 C33 F6 -4.4(6) .
C31 C32 C33 C34 173.8(4) .
C31 C32 C37 F10 4.5(6) .
C31 C32 C37 C36 -172.7(4) .
C31 C38 C39 C40 178.8(4) .
C32 C31 C38 N6 -178.0(3) .
C32 C31 C38 C39 2.0(6) .
C32 C33 C34 F7 -179.3(4) .
C32 C33 C34 C35 0.0(7) .
C33 C32 C37 F10 -179.6(4) .
C33 C32 C37 C36 3.2(6) .
C33 C34 C35 F8 -177.5(4) .
C33 C34 C35 C36 1.3(7) .
C34 C35 C36 F9 -178.8(4) .
C34 C35 C36 C37 -0.4(7) .
C35 C36 C37 F10 -179.3(4) .
C35 C36 C37 C32 -2.0(7) .
C37 C32 C33 F6 179.5(4) .
C37 C32 C33 C34 -2.2(6) .
C38 N6 C41 C40 -0.3(5) .
C38 N6 C41 C42 -179.1(4) .
C38 C31 C32 C33 119.0(4) .
C38 C31 C32 C37 -65.3(5) .
C38 C39 C40 C41 0.9(5) .
C39 C40 C41 N6 -0.4(5) .
C39 C40 C41 C42 178.3(4) .
C40 C41 C42 N7 -165.5(4) .
C41 N6 C38 C31 -179.1(3) .
C41 N6 C38 C39 0.9(5) .
C42 N7 C43 C44 32.1(6) .
C42 N7 C43 C48 -147.1(4) .
C43 N7 C42 C41 -175.1(4) .
C43 C44 C45 C46 0.1(6) .
C43 C44 C45 C49 -178.4(4) .
C44 C43 C48 N8 176.8(3) .
C44 C43 C48 C47 -3.6(6) .
C44 C45 C46 C47 -4.1(6) .
C44 C45 C46 C50 176.0(4) .
C45 C46 C47 C48 4.4(6) .
C46 C47 C48 N8 179.1(4) .
C46 C47 C48 C43 -0.5(6) .
C48 N8 C1 C2 171.9(4) .
C48 C43 C44 C45 3.8(6) .
C49 C45 C46 C47 174.3(4) .
C49 C45 C46 C50 -5.5(6) .
C50 C46 C47 C48 -175.7(4) .
C55 O2 C58 C57 -5.0(9) .
C55 C56 C57 C58 -11.3(16) .
C56 C57 C58 O2 10.0(14) .
C58 O2 C55 C56 -1.7(8) .
O17 C59 C60 C61 10.4(13) .
C59 O17 C62 C61 -10.6(7) .
C59 C60 C61 C62 -17.0(14) .
C60 C61 C62 O17 16.5(10) .
C62 O17 C59 C60 0.6(8) .
